data_7000471
loop_
_publ_author_name
'Yang, Feng-Zhao'
'Chen, Yi-Chun'
'Lin, Ya-Fan'
'Yu, Kuo-Hsuan'
'Liu, Yi-Hung'
'Wang, Yu'
'Liu, Shiuh-Tzung'
'Chen, Jwu-Ting'

_publ_section_title
;
 Nickel catalysts bearing bidentate \a-aminoaldimines for ethylene
 polymerization---independent and cooperative structure/reactivity
 relationship resulting from unsymmetric square planar coordination
;
_journal_issue 7
_journal_name_full 'Dalton Transactions'
_journal_page_first 1243
_journal_page_last 1250
_journal_paper_doi 10.1039/b814423k
_journal_year 2009
_chemical_formula_sum 'C20 H32 Br2 N2 Ni'
_chemical_formula_weight 519.01
_chemical_name_systematic
;
?
;
_space_group_IT_number 14
_symmetry_cell_setting monoclinic
_symmetry_space_group_name_Hall '-P 2ybc'
_symmetry_space_group_name_H-M 'P 1 21/c 1'
_atom_sites_solution_hydrogens geom
_atom_sites_solution_primary direct
_atom_sites_solution_secondary difmap
_audit_creation_method SHELXL-97
_cell_angle_alpha 90.00
_cell_angle_beta 101.9170(10)
_cell_angle_gamma 90.00
_cell_formula_units_Z 4
_cell_length_a 8.66900(10)
_cell_length_b 14.1770(2)
_cell_length_c 19.0860(3)
_cell_measurement_reflns_used 38432
_cell_measurement_temperature 295(2)
_cell_measurement_theta_max 27.5
_cell_measurement_theta_min 1
_cell_volume 2295.12(6)
_computing_cell_refinement 'HKL Denzo & Scalepack (Otwinowski & Minor)'
_computing_data_collection 'COLLECT (Nonius BV)'
_computing_data_reduction 'HKL Denzo & Scalepack (Otwinowski & Minor)'
_computing_molecular_graphics SHELXTL
_computing_publication_material SHELXTL
_computing_structure_refinement 'SHELXL-97 (Sheldrick, 1997)'
_computing_structure_solution 'SHELXS-97 (Sheldrick, 1990)'
_diffrn_ambient_temperature 295(2)
_diffrn_measured_fraction_theta_full 0.994
_diffrn_measured_fraction_theta_max 0.994
_diffrn_measurement_device_type 'Nonius KappaCCD'
_diffrn_measurement_method CCD
_diffrn_radiation_monochromator graphite
_diffrn_radiation_source 'fine-focus sealed tube'
_diffrn_radiation_type MoK\a
_diffrn_radiation_wavelength 0.71073
_diffrn_reflns_av_R_equivalents 0.0456
_diffrn_reflns_av_sigmaI/netI 0.0374
_diffrn_reflns_limit_h_max 11
_diffrn_reflns_limit_h_min -11
_diffrn_reflns_limit_k_max 18
_diffrn_reflns_limit_k_min -18
_diffrn_reflns_limit_l_max 24
_diffrn_reflns_limit_l_min -23
_diffrn_reflns_number 17428
_diffrn_reflns_theta_full 27.49
_diffrn_reflns_theta_max 27.49
_diffrn_reflns_theta_min 3.75
_exptl_absorpt_coefficient_mu 4.333
_exptl_absorpt_correction_T_max 0.534
_exptl_absorpt_correction_T_min 0.325
_exptl_absorpt_correction_type multi-scan
_exptl_absorpt_process_details
;
multi-scan from symmetry-related measurements
Sortav (Blessing 1995)
;
_exptl_crystal_colour purple
_exptl_crystal_density_diffrn 1.502
_exptl_crystal_density_method 'not measured'
_exptl_crystal_description block
_exptl_crystal_F_000 1056
_exptl_crystal_size_max 0.25
_exptl_crystal_size_mid 0.20
_exptl_crystal_size_min 0.15
_refine_diff_density_max 0.467
_refine_diff_density_min -0.559
_refine_diff_density_rms 0.056
_refine_ls_extinction_coef 0.0041(8)
_refine_ls_extinction_expression Fc^*^=kFc[1+0.001xFc^2^\l^3^/sin(2\q)]^-1/4^
_refine_ls_extinction_method SHELXL
_refine_ls_goodness_of_fit_ref 1.025
_refine_ls_hydrogen_treatment constr
_refine_ls_matrix_type full
_refine_ls_number_parameters 227
_refine_ls_number_reflns 5242
_refine_ls_number_restraints 0
_refine_ls_restrained_S_all 1.025
_refine_ls_R_factor_all 0.0649
_refine_ls_R_factor_gt 0.0408
_refine_ls_shift/su_max 0.003
_refine_ls_shift/su_mean 0.000
_refine_ls_structure_factor_coef Fsqd
_refine_ls_weighting_details 'calc w=1/[\s^2^(Fo^2^)+(0.0546P)^2^+1.2503P] where P=(Fo^2^+2Fc^2^)/3'
_refine_ls_weighting_scheme calc
_refine_ls_wR_factor_gt 0.1046
_refine_ls_wR_factor_ref 0.1210
_reflns_number_gt 3673
_reflns_number_total 5242
_reflns_threshold_expression >2sigma(I)
_cod_data_source_file b814423k.txt
_cod_data_source_block ic9412
_cod_depositor_comments
;
The following automatic conversions were performed:
'_symmetry_cell_setting' value 'Monoclinic' changed to 'monoclinic'
according to '/home/saulius/struct/CIF-dictionaries/cif_core.dic'
dictionary named 'cif_core.dic' version 2.4.1 from 2010-06-29.

Automatic conversion script
Id: cif_fix_enum 1527 2010-12-29 10:47:43Z saulius 
;
_cod_original_sg_symbol_H-M P2(1)/c
_cod_database_code 7000471

loop_
_symmetry_equiv_pos_as_xyz
'x, y, z'
'-x, y+1/2, -z+1/2'
'-x, -y, -z'
'x, -y-1/2, z-1/2'

loop_
_atom_site_label
_atom_site_type_symbol
_atom_site_fract_x
_atom_site_fract_y
_atom_site_fract_z
_atom_site_U_iso_or_equiv
_atom_site_adp_type
_atom_site_occupancy
_atom_site_symmetry_multiplicity
_atom_site_calc_flag
_atom_site_refinement_flags
_atom_site_disorder_assembly
_atom_site_disorder_group
Br1 Br 0.70494(5) 0.17740(3) 0.92189(2) 0.07948(17) Uani 1 1 d . . .
Br2 Br 0.90776(7) 0.03339(3) 0.78625(3) 0.1061(2) Uani 1 1 d . . .
Ni1 Ni 0.90462(5) 0.16749(3) 0.85659(2) 0.05598(15) Uani 1 1 d . . .
N1 N 0.9053(3) 0.29617(17) 0.81426(13) 0.0495(5) Uani 1 1 d . . .
N2 N 1.1405(3) 0.19696(19) 0.89752(16) 0.0578(6) Uani 1 1 d . . .
C1 C 1.0432(4) 0.3280(2) 0.81848(19) 0.0602(8) Uani 1 1 d . . .
H1A H 1.0555 0.3888 0.8023 0.072 Uiso 1 1 calc R . .
C2 C 1.1878(4) 0.2709(2) 0.8488(2) 0.0651(9) Uani 1 1 d . . .
C3 C 1.2353(6) 0.2236(3) 0.7840(3) 0.0917(13) Uani 1 1 d . . .
H3A H 1.1525 0.1821 0.7612 0.138 Uiso 1 1 calc R . .
H3B H 1.3304 0.1880 0.7997 0.138 Uiso 1 1 calc R . .
H3C H 1.2527 0.2711 0.7506 0.138 Uiso 1 1 calc R . .
C4 C 1.3203(5) 0.3370(3) 0.8849(3) 0.0932(15) Uani 1 1 d . . .
H4A H 1.2911 0.3668 0.9255 0.140 Uiso 1 1 calc R . .
H4B H 1.3376 0.3844 0.8514 0.140 Uiso 1 1 calc R . .
H4C H 1.4154 0.3014 0.9006 0.140 Uiso 1 1 calc R . .
C5 C 1.1444(5) 0.2308(3) 0.9723(2) 0.0757(10) Uani 1 1 d . . .
H5A H 1.0536 0.2700 0.9741 0.091 Uiso 1 1 calc R . .
H5B H 1.2396 0.2666 0.9905 0.091 Uiso 1 1 calc R . .
C6 C 1.2485(5) 0.1131(3) 0.9093(3) 0.0820(12) Uani 1 1 d . . .
H6A H 1.3582 0.1325 0.9194 0.098 Uiso 1 1 calc R . .
H6B H 1.2295 0.0718 0.8679 0.098 Uiso 1 1 calc R . .
C7 C 1.1411(6) 0.1410(4) 1.0150(3) 0.1037(16) Uani 1 1 d . . .
H7A H 1.2059 0.1475 1.0627 0.124 Uiso 1 1 calc R . .
H7B H 1.0341 0.1261 1.0193 0.124 Uiso 1 1 calc R . .
C8 C 1.2053(7) 0.0650(4) 0.9740(3) 0.1155(19) Uani 1 1 d . . .
H8A H 1.1265 0.0166 0.9588 0.139 Uiso 1 1 calc R . .
H8B H 1.2976 0.0361 1.0036 0.139 Uiso 1 1 calc R . .
C21 C 0.7728(4) 0.3543(2) 0.78259(18) 0.0541(7) Uani 1 1 d . . .
C22 C 0.7266(4) 0.4294(2) 0.82073(19) 0.0608(8) Uani 1 1 d . . .
C23 C 0.5994(5) 0.4833(3) 0.7861(3) 0.0822(11) Uani 1 1 d . . .
H23A H 0.5658 0.5337 0.8104 0.099 Uiso 1 1 calc R . .
C24 C 0.5220(5) 0.4644(4) 0.7172(3) 0.0950(15) Uani 1 1 d . . .
H24A H 0.4390 0.5025 0.6949 0.114 Uiso 1 1 calc R . .
C25 C 0.5679(5) 0.3893(4) 0.6817(2) 0.0873(13) Uani 1 1 d . . .
H25A H 0.5138 0.3762 0.6353 0.105 Uiso 1 1 calc R . .
C26 C 0.6938(5) 0.3314(3) 0.7130(2) 0.0680(9) Uani 1 1 d . . .
C27 C 0.8101(4) 0.4560(3) 0.8961(2) 0.0666(9) Uani 1 1 d . . .
H27A H 0.8878 0.4067 0.9136 0.080 Uiso 1 1 calc R . .
C28 C 0.7474(6) 0.2513(3) 0.6717(2) 0.0841(12) Uani 1 1 d . . .
H28A H 0.8053 0.2066 0.7067 0.101 Uiso 1 1 calc R . .
C29 C 0.8990(7) 0.5492(3) 0.8962(3) 0.1008(15) Uani 1 1 d . . .
H29A H 0.9698 0.5449 0.8637 0.151 Uiso 1 1 calc R . .
H29B H 0.9580 0.5620 0.9436 0.151 Uiso 1 1 calc R . .
H29C H 0.8250 0.5993 0.8813 0.151 Uiso 1 1 calc R . .
C30 C 0.6968(6) 0.4616(4) 0.9476(3) 0.0920(13) Uani 1 1 d . . .
H30A H 0.6417 0.4027 0.9471 0.138 Uiso 1 1 calc R . .
H30B H 0.6222 0.5114 0.9329 0.138 Uiso 1 1 calc R . .
H30C H 0.7552 0.4740 0.9952 0.138 Uiso 1 1 calc R . .
C31 C 0.8607(7) 0.2862(4) 0.6259(3) 0.1082(16) Uani 1 1 d . . .
H31A H 0.9458 0.3202 0.6554 0.162 Uiso 1 1 calc R . .
H31B H 0.8055 0.3272 0.5890 0.162 Uiso 1 1 calc R . .
H31C H 0.9022 0.2333 0.6043 0.162 Uiso 1 1 calc R . .
C32 C 0.6125(9) 0.1974(5) 0.6247(4) 0.145(3) Uani 1 1 d . . .
H32A H 0.5411 0.1754 0.6534 0.217 Uiso 1 1 calc R . .
H32B H 0.6540 0.1444 0.6032 0.217 Uiso 1 1 calc R . .
H32C H 0.5574 0.2383 0.5878 0.217 Uiso 1 1 calc R . .

loop_
_atom_site_aniso_label
_atom_site_aniso_U_11
_atom_site_aniso_U_22
_atom_site_aniso_U_33
_atom_site_aniso_U_23
_atom_site_aniso_U_13
_atom_site_aniso_U_12
Br1 0.0632(3) 0.0905(3) 0.0909(3) 0.0174(2) 0.0302(2) 0.01215(19)
Br2 0.1159(4) 0.0640(3) 0.1449(5) -0.0390(3) 0.0425(4) -0.0092(2)
Ni1 0.0519(3) 0.0409(2) 0.0771(3) 0.00160(18) 0.0179(2) 0.00058(16)
N1 0.0508(14) 0.0438(12) 0.0549(14) 0.0011(11) 0.0135(11) 0.0021(11)
N2 0.0512(15) 0.0470(13) 0.0764(17) 0.0056(12) 0.0161(13) 0.0062(11)
C1 0.0592(19) 0.0498(17) 0.073(2) 0.0076(15) 0.0164(16) -0.0011(14)
C2 0.0521(18) 0.0533(18) 0.093(3) 0.0075(17) 0.0214(18) 0.0001(14)
C3 0.088(3) 0.095(3) 0.106(3) 0.012(3) 0.052(3) 0.012(2)
C4 0.056(2) 0.075(3) 0.144(4) 0.016(3) 0.010(3) -0.0115(19)
C5 0.067(2) 0.080(3) 0.075(2) -0.001(2) 0.0023(18) 0.0043(19)
C6 0.062(2) 0.060(2) 0.126(3) 0.016(2) 0.024(2) 0.0175(17)
C7 0.091(3) 0.125(4) 0.094(3) 0.040(3) 0.016(3) 0.023(3)
C8 0.117(4) 0.088(3) 0.143(5) 0.050(3) 0.032(4) 0.024(3)
C21 0.0516(17) 0.0493(16) 0.0604(18) 0.0065(13) 0.0090(14) -0.0028(13)
C22 0.0551(18) 0.0566(18) 0.070(2) 0.0095(15) 0.0111(15) 0.0076(15)
C23 0.075(3) 0.075(3) 0.097(3) 0.013(2) 0.021(2) 0.021(2)
C24 0.067(3) 0.107(4) 0.105(4) 0.034(3) 0.001(2) 0.016(2)
C25 0.080(3) 0.098(3) 0.073(3) 0.019(2) -0.010(2) -0.005(2)
C26 0.071(2) 0.063(2) 0.067(2) 0.0102(16) 0.0071(18) -0.0107(17)
C27 0.068(2) 0.0573(19) 0.073(2) -0.0034(16) 0.0114(18) 0.0097(16)
C28 0.122(4) 0.067(2) 0.059(2) -0.0006(18) 0.008(2) -0.016(2)
C29 0.116(4) 0.086(3) 0.101(3) -0.012(3) 0.024(3) -0.026(3)
C30 0.095(3) 0.102(3) 0.084(3) -0.013(2) 0.028(2) 0.000(3)
C31 0.132(5) 0.105(4) 0.094(3) -0.011(3) 0.040(3) 0.000(3)
C32 0.180(7) 0.127(5) 0.121(5) -0.036(4) 0.018(5) -0.066(5)

loop_
_atom_type_symbol
_atom_type_description
_atom_type_scat_dispersion_real
_atom_type_scat_dispersion_imag
_atom_type_scat_source
C C 0.0033 0.0016 'International Tables Vol C Tables 4.2.6.8 and 6.1.1.4'
H H 0.0000 0.0000 'International Tables Vol C Tables 4.2.6.8 and 6.1.1.4'
N N 0.0061 0.0033 'International Tables Vol C Tables 4.2.6.8 and 6.1.1.4'
Ni Ni 0.3393 1.1124 'International Tables Vol C Tables 4.2.6.8 and 6.1.1.4'
Br Br -0.2901 2.4595 'International Tables Vol C Tables 4.2.6.8 and 6.1.1.4'

loop_
_geom_angle_atom_site_label_1
_geom_angle_atom_site_label_2
_geom_angle_atom_site_label_3
_geom_angle
_geom_angle_site_symmetry_1
_geom_angle_site_symmetry_3
_geom_angle_publ_flag
N1 Ni1 N2 83.30(11) . . ?
N1 Ni1 Br2 120.74(8) . . ?
N2 Ni1 Br2 104.67(8) . . ?
N1 Ni1 Br1 103.03(7) . . ?
N2 Ni1 Br1 124.61(8) . . ?
Br2 Ni1 Br1 117.02(2) . . ?
C1 N1 C21 118.9(3) . . ?
C1 N1 Ni1 112.5(2) . . ?
C21 N1 Ni1 128.6(2) . . ?
C6 N2 C5 102.7(3) . . ?
C6 N2 C2 113.7(3) . . ?
C5 N2 C2 114.1(3) . . ?
C6 N2 Ni1 115.6(2) . . ?
C5 N2 Ni1 104.4(2) . . ?
C2 N2 Ni1 106.2(2) . . ?
N1 C1 C2 122.3(3) . . ?
N1 C1 H1A 118.8 . . ?
C2 C1 H1A 118.8 . . ?
C1 C2 N2 107.4(3) . . ?
C1 C2 C4 109.4(3) . . ?
N2 C2 C4 114.8(3) . . ?
C1 C2 C3 105.4(3) . . ?
N2 C2 C3 110.1(3) . . ?
C4 C2 C3 109.2(3) . . ?
C2 C3 H3A 109.5 . . ?
C2 C3 H3B 109.5 . . ?
H3A C3 H3B 109.5 . . ?
C2 C3 H3C 109.5 . . ?
H3A C3 H3C 109.5 . . ?
H3B C3 H3C 109.5 . . ?
C2 C4 H4A 109.5 . . ?
C2 C4 H4B 109.5 . . ?
H4A C4 H4B 109.5 . . ?
C2 C4 H4C 109.5 . . ?
H4A C4 H4C 109.5 . . ?
H4B C4 H4C 109.5 . . ?
N2 C5 C7 104.1(4) . . ?
N2 C5 H5A 110.9 . . ?
C7 C5 H5A 110.9 . . ?
N2 C5 H5B 110.9 . . ?
C7 C5 H5B 110.9 . . ?
H5A C5 H5B 109.0 . . ?
N2 C6 C8 103.0(3) . . ?
N2 C6 H6A 111.2 . . ?
C8 C6 H6A 111.2 . . ?
N2 C6 H6B 111.2 . . ?
C8 C6 H6B 111.2 . . ?
H6A C6 H6B 109.1 . . ?
C8 C7 C5 105.8(4) . . ?
C8 C7 H7A 110.6 . . ?
C5 C7 H7A 110.6 . . ?
C8 C7 H7B 110.6 . . ?
C5 C7 H7B 110.6 . . ?
H7A C7 H7B 108.7 . . ?
C7 C8 C6 106.3(4) . . ?
C7 C8 H8A 110.5 . . ?
C6 C8 H8A 110.5 . . ?
C7 C8 H8B 110.5 . . ?
C6 C8 H8B 110.5 . . ?
H8A C8 H8B 108.7 . . ?
C22 C21 C26 122.3(3) . . ?
C22 C21 N1 120.5(3) . . ?
C26 C21 N1 117.2(3) . . ?
C23 C22 C21 117.2(4) . . ?
C23 C22 C27 119.3(3) . . ?
C21 C22 C27 123.5(3) . . ?
C24 C23 C22 122.0(4) . . ?
C24 C23 H23A 119.0 . . ?
C22 C23 H23A 119.0 . . ?
C25 C24 C23 119.6(4) . . ?
C25 C24 H24A 120.2 . . ?
C23 C24 H24A 120.2 . . ?
C24 C25 C26 121.9(4) . . ?
C24 C25 H25A 119.1 . . ?
C26 C25 H25A 119.1 . . ?
C25 C26 C21 117.1(4) . . ?
C25 C26 C28 121.1(4) . . ?
C21 C26 C28 121.8(3) . . ?
C22 C27 C29 110.9(3) . . ?
C22 C27 C30 112.2(3) . . ?
C29 C27 C30 110.2(3) . . ?
C22 C27 H27A 107.8 . . ?
C29 C27 H27A 107.8 . . ?
C30 C27 H27A 107.8 . . ?
C26 C28 C32 113.8(5) . . ?
C26 C28 C31 111.0(4) . . ?
C32 C28 C31 109.4(4) . . ?
C26 C28 H28A 107.5 . . ?
C32 C28 H28A 107.5 . . ?
C31 C28 H28A 107.5 . . ?
C27 C29 H29A 109.5 . . ?
C27 C29 H29B 109.5 . . ?
H29A C29 H29B 109.5 . . ?
C27 C29 H29C 109.5 . . ?
H29A C29 H29C 109.5 . . ?
H29B C29 H29C 109.5 . . ?
C27 C30 H30A 109.5 . . ?
C27 C30 H30B 109.5 . . ?
H30A C30 H30B 109.5 . . ?
C27 C30 H30C 109.5 . . ?
H30A C30 H30C 109.5 . . ?
H30B C30 H30C 109.5 . . ?
C28 C31 H31A 109.5 . . ?
C28 C31 H31B 109.5 . . ?
H31A C31 H31B 109.5 . . ?
C28 C31 H31C 109.5 . . ?
H31A C31 H31C 109.5 . . ?
H31B C31 H31C 109.5 . . ?
C28 C32 H32A 109.5 . . ?
C28 C32 H32B 109.5 . . ?
H32A C32 H32B 109.5 . . ?
C28 C32 H32C 109.5 . . ?
H32A C32 H32C 109.5 . . ?
H32B C32 H32C 109.5 . . ?

loop_
_geom_bond_atom_site_label_1
_geom_bond_atom_site_label_2
_geom_bond_distance
_geom_bond_site_symmetry_2
_geom_bond_publ_flag
Br1 Ni1 2.3368(6) . ?
Br2 Ni1 2.3307(6) . ?
Ni1 N1 1.996(2) . ?
Ni1 N2 2.076(3) . ?
N1 C1 1.264(4) . ?
N1 C21 1.441(4) . ?
N2 C6 1.501(4) . ?
N2 C5 1.500(5) . ?
N2 C2 1.513(4) . ?
C1 C2 1.504(5) . ?
C1 H1A 0.9300 . ?
C2 C4 1.532(5) . ?
C2 C3 1.536(6) . ?
C3 H3A 0.9600 . ?
C3 H3B 0.9600 . ?
C3 H3C 0.9600 . ?
C4 H4A 0.9600 . ?
C4 H4B 0.9600 . ?
C4 H4C 0.9600 . ?
C5 C7 1.515(6) . ?
C5 H5A 0.9700 . ?
C5 H5B 0.9700 . ?
C6 C8 1.523(7) . ?
C6 H6A 0.9700 . ?
C6 H6B 0.9700 . ?
C7 C8 1.504(8) . ?
C7 H7A 0.9700 . ?
C7 H7B 0.9700 . ?
C8 H8A 0.9700 . ?
C8 H8B 0.9700 . ?
C21 C22 1.395(5) . ?
C21 C26 1.402(5) . ?
C22 C23 1.391(5) . ?
C22 C27 1.519(5) . ?
C23 C24 1.374(7) . ?
C23 H23A 0.9300 . ?
C24 C25 1.365(7) . ?
C24 H24A 0.9300 . ?
C25 C26 1.397(6) . ?
C25 H25A 0.9300 . ?
C26 C28 1.509(6) . ?
C27 C29 1.529(6) . ?
C27 C30 1.528(6) . ?
C27 H27A 0.9800 . ?
C28 C32 1.524(7) . ?
C28 C31 1.527(7) . ?
C28 H28A 0.9800 . ?
C29 H29A 0.9600 . ?
C29 H29B 0.9600 . ?
C29 H29C 0.9600 . ?
C30 H30A 0.9600 . ?
C30 H30B 0.9600 . ?
C30 H30C 0.9600 . ?
C31 H31A 0.9600 . ?
C31 H31B 0.9600 . ?
C31 H31C 0.9600 . ?
C32 H32A 0.9600 . ?
C32 H32B 0.9600 . ?
C32 H32C 0.9600 . ?
